data_1550102
loop_
_publ_author_name
'Dandela, Rambabu'
'Tothadi, Srinu'
'Marelli, Udaya Kiran'
'Nangia, Ashwini'

_publ_section_title
;
 Systematic synthesis of a 6-component organic-salt alloy of naftopidil,
 and pentanary, quaternary and ternary multicomponent crystals
;
_journal_issue 6
_journal_name_full IUCrJ
_journal_page_first
;
;
_journal_paper_doi 10.1107/S2052252518014057
_journal_volume 5
_journal_year 2018
_chemical_formula_sum 'C31 H34 N2 O7'
_chemical_formula_weight 546.60
_chemical_name_common 'Naftopidil_2, 4-Dihydroxybenzoic acid_Salt'
_space_group_crystal_system monoclinic
_space_group_IT_number 14
_space_group_name_Hall '-P 2ybc'
_space_group_name_H-M_alt 'P 1 21/c 1'
_symmetry_space_group_name_Hall '-P 2ybc'
_symmetry_space_group_name_H-M 'P 1 21/c 1'
_atom_sites_solution_hydrogens geom
_audit_creation_method SHELXL-2016/6
_cell_angle_alpha 90
_cell_angle_beta 91.715(12)
_cell_angle_gamma 90
_cell_formula_units_Z 4
_cell_length_a 10.843(4)
_cell_length_b 17.862(6)
_cell_length_c 13.913(6)
_cell_measurement_reflns_used 9935
_cell_measurement_temperature 100(2)
_cell_measurement_theta_max 28.69
_cell_measurement_theta_min 2.61
_cell_volume 2693.4(18)
_computing_structure_refinement 'SHELXL-2016/6 (Sheldrick, 2016)'
_computing_structure_solution 'SHELXT 2014/5 (Sheldrick, 2014)'
_diffrn_ambient_temperature 100(2)
_diffrn_measured_fraction_theta_full 0.994
_diffrn_measured_fraction_theta_max 0.993
_diffrn_measurement_device_type 'Bruker APEX-II CCD'
_diffrn_measurement_method '\f and \w scans'
_diffrn_radiation_type MoK\a
_diffrn_radiation_wavelength 0.71073
_diffrn_reflns_av_R_equivalents 0.0678
_diffrn_reflns_av_unetI/netI 0.0323
_diffrn_reflns_Laue_measured_fraction_full 0.994
_diffrn_reflns_Laue_measured_fraction_max 0.993
_diffrn_reflns_limit_h_max 14
_diffrn_reflns_limit_h_min -14
_diffrn_reflns_limit_k_max 24
_diffrn_reflns_limit_k_min -24
_diffrn_reflns_limit_l_max 18
_diffrn_reflns_limit_l_min -18
_diffrn_reflns_number 66674
_diffrn_reflns_point_group_measured_fraction_full 0.994
_diffrn_reflns_point_group_measured_fraction_max 0.993
_diffrn_reflns_theta_full 25.242
_diffrn_reflns_theta_max 28.709
_diffrn_reflns_theta_min 2.198
_exptl_absorpt_coefficient_mu 0.096
_exptl_absorpt_correction_T_max 0.7458
_exptl_absorpt_correction_T_min 0.6867
_exptl_absorpt_correction_type multi-scan
_exptl_absorpt_process_details
;
SADABS-2016/2 (Bruker,2016/2) was used for absorption correction.
wR2(int) was 0.0687 before and 0.0635 after correction.
The Ratio of minimum to maximum transmission is 0.9208.
The \l/2 correction factor is Not present.
;
_exptl_crystal_colour colourless
_exptl_crystal_density_diffrn 1.348
_exptl_crystal_description block
_exptl_crystal_F_000 1160
_exptl_crystal_size_max 0.15
_exptl_crystal_size_mid 0.15
_exptl_crystal_size_min 0.1
_refine_diff_density_max 0.806
_refine_diff_density_min -0.349
_refine_diff_density_rms 0.053
_refine_ls_extinction_method none
_refine_ls_goodness_of_fit_ref 1.068
_refine_ls_hydrogen_treatment constr
_refine_ls_matrix_type full
_refine_ls_number_parameters 365
_refine_ls_number_reflns 6923
_refine_ls_number_restraints 0
_refine_ls_restrained_S_all 1.068
_refine_ls_R_factor_all 0.0732
_refine_ls_R_factor_gt 0.0538
_refine_ls_shift/su_max 0.000
_refine_ls_shift/su_mean 0.000
_refine_ls_structure_factor_coef Fsqd
_refine_ls_weighting_details 'w=1/[\s^2^(Fo^2^)+(0.0540P)^2^+2.0027P] where P=(Fo^2^+2Fc^2^)/3'
_refine_ls_weighting_scheme calc
_refine_ls_wR_factor_gt 0.1283
_refine_ls_wR_factor_ref 0.1417
_reflns_Friedel_coverage 0.000
_reflns_number_gt 5449
_reflns_number_total 6923
_reflns_threshold_expression 'I > 2\s(I)'
_cod_data_source_file ed5016.cif
_cod_data_source_block 15
_cod_original_cell_volume 2693.4(17)
_cod_database_code 1550102
_shelx_shelxl_version_number 2016/6
_shelx_space_group_comment
;
The symmetry employed for this shelxl refinement is uniquely defined
by the following loop, which should always be used as a source of
symmetry information in preference to the above space-group names.
They are only intended as comments.
;

loop_
_space_group_symop_operation_xyz
'x, y, z'
'-x, y+1/2, -z+1/2'
'-x, -y, -z'
'x, -y-1/2, z-1/2'

loop_
_atom_site_label
_atom_site_type_symbol
_atom_site_fract_x
_atom_site_fract_y
_atom_site_fract_z
_atom_site_U_iso_or_equiv
_atom_site_adp_type
_atom_site_occupancy
_atom_site_site_symmetry_order
_atom_site_calc_flag
_atom_site_refinement_flags_posn
_atom_site_refinement_flags_adp
O1 O 0.78792(11) 0.24196(7) 0.68502(9) 0.0281(3) Uani 1 1 d . .
O2 O 0.18570(11) 0.55245(7) 0.54054(9) 0.0253(3) Uani 1 1 d . .
O3 O 0.53323(11) 0.22077(6) 0.66879(9) 0.0229(2) Uani 1 1 d . .
H3 H 0.556398 0.206977 0.616091 0.034 Uiso 1 1 calc R U
O4 O 0.59831(12) 0.17125(7) 0.49800(10) 0.0303(3) Uani 1 1 d . .
O5 O 0.35849(11) -0.09645(7) 0.25446(9) 0.0247(3) Uani 1 1 d . .
H5 H 0.400050 -0.132226 0.273213 0.037 Uiso 1 1 calc R U
O6 O 0.65744(12) 0.04020(8) 0.44000(10) 0.0324(3) Uani 1 1 d . .
H6 H 0.665603 0.080031 0.468782 0.049 Uiso 1 1 calc R U
O7 O 0.42103(13) 0.22317(7) 0.44634(10) 0.0324(3) Uani 1 1 d . .
N1 N 0.49095(12) 0.34605(7) 0.54002(10) 0.0199(3) Uani 1 1 d . .
H1 H 0.465492 0.296245 0.517536 0.024 Uiso 1 1 calc R U
N2 N 0.31513(12) 0.44707(8) 0.45110(10) 0.0196(3) Uani 1 1 d . .
C1 C 1.1114(4) 0.1067(3) 0.5128(3) 0.117(2) Uani 1 1 d . .
H1A H 1.155768 0.077686 0.470445 0.140 Uiso 1 1 calc R U
C2 C 0.9825(4) 0.1100(2) 0.5023(2) 0.0857(12) Uani 1 1 d . .
H2 H 0.941647 0.082739 0.454130 0.103 Uiso 1 1 calc R U
C3 C 0.9168(2) 0.15414(16) 0.56402(17) 0.0542(7) Uani 1 1 d . .
H3A H 0.831695 0.158344 0.555389 0.065 Uiso 1 1 calc R U
C4 C 0.97712(18) 0.19285(13) 0.63989(18) 0.0427(6) Uani 1 1 d . .
C5 C 0.91096(16) 0.23519(11) 0.70841(16) 0.0328(4) Uani 1 1 d . .
C6 C 0.71060(17) 0.28322(10) 0.74637(13) 0.0269(4) Uani 1 1 d . .
H6A H 0.746003 0.332005 0.760498 0.032 Uiso 1 1 calc R U
H6B H 0.700069 0.256686 0.806402 0.032 Uiso 1 1 calc R U
C7 C 0.58747(16) 0.29138(9) 0.69200(12) 0.0229(3) Uani 1 1 d . .
H7 H 0.531025 0.318521 0.733275 0.027 Uiso 1 1 calc R U
C8 C 0.60496(15) 0.33771(9) 0.60175(12) 0.0223(3) Uani 1 1 d . .
H8A H 0.634076 0.387106 0.620453 0.027 Uiso 1 1 calc R U
H8B H 0.668430 0.314510 0.564121 0.027 Uiso 1 1 calc R U
C9 C 0.52026(15) 0.39260(9) 0.45414(12) 0.0216(3) Uani 1 1 d . .
H9A H 0.579939 0.366441 0.415889 0.026 Uiso 1 1 calc R U
H9B H 0.557000 0.439500 0.475397 0.026 Uiso 1 1 calc R U
C10 C 0.40586(15) 0.40861(9) 0.39284(12) 0.0221(3) Uani 1 1 d . .
H10A H 0.426916 0.439748 0.338618 0.027 Uiso 1 1 calc R U
H10B H 0.371331 0.362088 0.368174 0.027 Uiso 1 1 calc R U
C11 C 0.21587(15) 0.48270(9) 0.39946(12) 0.0209(3) Uani 1 1 d . .
C12 C 0.14866(15) 0.53866(9) 0.44772(12) 0.0212(3) Uani 1 1 d . .
C13 C 0.12152(17) 0.60970(10) 0.59098(14) 0.0295(4) Uani 1 1 d . .
H13A H 0.128310 0.656292 0.557167 0.044 Uiso 1 1 calc R U
H13B H 0.157144 0.614910 0.654633 0.044 Uiso 1 1 calc R U
H13C H 0.036100 0.596254 0.594960 0.044 Uiso 1 1 calc R U
C14 C 0.05393(15) 0.57689(9) 0.39887(14) 0.0254(4) Uani 1 1 d . .
H14 H 0.009945 0.613732 0.430357 0.030 Uiso 1 1 calc R U
C15 C 0.02482(17) 0.56017(10) 0.30304(14) 0.0289(4) Uani 1 1 d . .
H15 H -0.038901 0.585658 0.271001 0.035 Uiso 1 1 calc R U
C16 C 0.09007(18) 0.50597(11) 0.25540(14) 0.0307(4) Uani 1 1 d . .
H16 H 0.070450 0.494871 0.191454 0.037 Uiso 1 1 calc R U
C17 C 0.18594(17) 0.46783(10) 0.30394(13) 0.0262(4) Uani 1 1 d . .
H17 H 0.230393 0.431787 0.271391 0.031 Uiso 1 1 calc R U
C18 C 0.38704(15) 0.37948(9) 0.59444(12) 0.0226(3) Uani 1 1 d . .
H18A H 0.415241 0.425032 0.626033 0.027 Uiso 1 1 calc R U
H18B H 0.362042 0.344655 0.643684 0.027 Uiso 1 1 calc R U
C19 C 0.27738(15) 0.39715(9) 0.52842(12) 0.0221(3) Uani 1 1 d . .
H19A H 0.244148 0.351149 0.501117 0.027 Uiso 1 1 calc R U
H19B H 0.213277 0.420940 0.564796 0.027 Uiso 1 1 calc R U
C20 C 1.1725(3) 0.1450(3) 0.5834(4) 0.1040(19) Uani 1 1 d . .
H20 H 1.258179 0.142951 0.587575 0.125 Uiso 1 1 calc R U
C21 C 1.1078(2) 0.18858(17) 0.6517(3) 0.0685(10) Uani 1 1 d . .
C22 C 1.1665(2) 0.22310(17) 0.7317(3) 0.0832(13) Uani 1 1 d . .
H22 H 1.252071 0.222316 0.738425 0.100 Uiso 1 1 calc R U
C23 C 1.0984(3) 0.25752(14) 0.7989(3) 0.0711(11) Uani 1 1 d . .
H23 H 1.138054 0.276977 0.853618 0.085 Uiso 1 1 calc R U
C24 C 0.9678(2) 0.26473(12) 0.7882(2) 0.0459(6) Uani 1 1 d . .
H24 H 0.922606 0.289014 0.834672 0.055 Uiso 1 1 calc R U
C25 C 0.49626(16) 0.16953(10) 0.44910(12) 0.0244(3) Uani 1 1 d . .
C26 C 0.46527(15) 0.09957(9) 0.39537(12) 0.0215(3) Uani 1 1 d . .
C27 C 0.35123(16) 0.09289(9) 0.34577(12) 0.0246(3) Uani 1 1 d . .
H27 H 0.297847 0.133647 0.343934 0.030 Uiso 1 1 calc R U
C28 C 0.31599(16) 0.02759(10) 0.29964(12) 0.0239(3) Uani 1 1 d . .
H28 H 0.239732 0.024237 0.267515 0.029 Uiso 1 1 calc R U
C29 C 0.39668(15) -0.03341(9) 0.30195(11) 0.0199(3) Uani 1 1 d . .
C30 C 0.54544(15) 0.03781(9) 0.39586(12) 0.0215(3) Uani 1 1 d . .
C31 C 0.51070(15) -0.02821(9) 0.34886(12) 0.0220(3) Uani 1 1 d . .
H31 H 0.564318 -0.068846 0.349054 0.026 Uiso 1 1 calc R U

loop_
_atom_site_aniso_label
_atom_site_aniso_U_11
_atom_site_aniso_U_22
_atom_site_aniso_U_33
_atom_site_aniso_U_23
_atom_site_aniso_U_13
_atom_site_aniso_U_12
O1 0.0199(6) 0.0323(7) 0.0321(7) -0.0022(5) 0.0008(5) 0.0022(5)
O2 0.0221(6) 0.0242(6) 0.0296(6) -0.0080(5) 0.0012(5) 0.0046(5)
O3 0.0253(6) 0.0200(6) 0.0236(6) -0.0014(5) 0.0039(5) -0.0002(4)
O4 0.0292(6) 0.0292(7) 0.0326(7) -0.0087(5) 0.0031(5) -0.0026(5)
O5 0.0299(6) 0.0206(6) 0.0235(6) -0.0029(5) -0.0034(5) 0.0002(5)
O6 0.0245(6) 0.0357(7) 0.0367(7) -0.0124(6) -0.0031(5) 0.0042(5)
O7 0.0418(8) 0.0184(6) 0.0368(7) -0.0034(5) -0.0015(6) 0.0025(5)
N1 0.0210(6) 0.0150(6) 0.0238(7) -0.0003(5) 0.0051(5) 0.0020(5)
N2 0.0199(6) 0.0185(6) 0.0205(6) -0.0001(5) 0.0046(5) 0.0017(5)
C1 0.106(3) 0.154(4) 0.095(3) 0.069(3) 0.074(3) 0.099(3)
C2 0.101(3) 0.107(3) 0.0506(16) 0.0189(17) 0.0362(16) 0.068(2)
C3 0.0509(14) 0.0726(17) 0.0402(12) 0.0145(12) 0.0198(11) 0.0352(13)
C4 0.0261(9) 0.0495(13) 0.0533(13) 0.0308(11) 0.0131(9) 0.0110(9)
C5 0.0215(8) 0.0274(9) 0.0493(12) 0.0184(8) -0.0021(8) -0.0034(7)
C6 0.0309(9) 0.0239(8) 0.0259(8) -0.0037(7) 0.0002(7) 0.0004(7)
C7 0.0266(8) 0.0183(7) 0.0242(8) -0.0019(6) 0.0051(6) 0.0018(6)
C8 0.0216(8) 0.0192(7) 0.0264(8) -0.0001(6) 0.0035(6) -0.0002(6)
C9 0.0228(8) 0.0178(7) 0.0247(8) 0.0008(6) 0.0086(6) 0.0012(6)
C10 0.0250(8) 0.0200(7) 0.0218(8) -0.0007(6) 0.0070(6) 0.0023(6)
C11 0.0198(7) 0.0169(7) 0.0259(8) 0.0018(6) 0.0025(6) -0.0014(6)
C12 0.0190(7) 0.0185(7) 0.0263(8) -0.0004(6) 0.0020(6) -0.0026(6)
C13 0.0255(8) 0.0257(9) 0.0375(10) -0.0101(7) 0.0049(7) 0.0043(7)
C14 0.0209(8) 0.0180(7) 0.0374(9) 0.0035(7) 0.0025(7) -0.0008(6)
C15 0.0250(8) 0.0257(9) 0.0359(10) 0.0094(7) -0.0028(7) -0.0022(7)
C16 0.0336(10) 0.0327(10) 0.0256(9) 0.0051(7) -0.0024(7) -0.0031(8)
C17 0.0286(8) 0.0245(8) 0.0258(8) -0.0013(7) 0.0031(7) -0.0004(7)
C18 0.0235(8) 0.0222(8) 0.0224(8) 0.0007(6) 0.0081(6) 0.0034(6)
C19 0.0217(7) 0.0203(8) 0.0246(8) 0.0014(6) 0.0069(6) 0.0019(6)
C20 0.0481(17) 0.126(3) 0.141(4) 0.100(3) 0.058(2) 0.055(2)
C21 0.0234(10) 0.0696(18) 0.113(3) 0.0669(18) 0.0183(13) 0.0141(11)
C22 0.0216(11) 0.0559(17) 0.171(4) 0.072(2) -0.0143(17) -0.0056(11)
C23 0.0466(15) 0.0345(12) 0.129(3) 0.0408(16) -0.0449(18) -0.0198(11)
C24 0.0409(12) 0.0260(10) 0.0694(16) 0.0179(10) -0.0242(11) -0.0118(8)
C25 0.0305(9) 0.0215(8) 0.0216(8) -0.0005(6) 0.0061(7) -0.0032(6)
C26 0.0271(8) 0.0196(7) 0.0182(7) -0.0002(6) 0.0055(6) -0.0012(6)
C27 0.0296(9) 0.0204(8) 0.0239(8) 0.0022(6) 0.0023(7) 0.0052(6)
C28 0.0241(8) 0.0250(8) 0.0225(8) 0.0029(6) -0.0017(6) 0.0018(6)
C29 0.0248(8) 0.0190(7) 0.0161(7) 0.0001(6) 0.0033(6) -0.0014(6)
C30 0.0194(7) 0.0263(8) 0.0189(7) -0.0032(6) 0.0045(6) -0.0009(6)
C31 0.0224(8) 0.0215(8) 0.0224(8) -0.0028(6) 0.0032(6) 0.0038(6)

loop_
_atom_type_symbol
_atom_type_description
_atom_type_scat_dispersion_real
_atom_type_scat_dispersion_imag
_atom_type_scat_source
C C 0.0033 0.0016 'International Tables Vol C Tables 4.2.6.8 and 6.1.1.4'
H H 0.0000 0.0000 'International Tables Vol C Tables 4.2.6.8 and 6.1.1.4'
N N 0.0061 0.0033 'International Tables Vol C Tables 4.2.6.8 and 6.1.1.4'
O O 0.0106 0.0060 'International Tables Vol C Tables 4.2.6.8 and 6.1.1.4'

loop_
_geom_angle_atom_site_label_1
_geom_angle_atom_site_label_2
_geom_angle_atom_site_label_3
_geom_angle
C5 O1 C6 119.44(15)
C12 O2 C13 117.35(14)
C7 O3 H3 109.5
C29 O5 H5 109.5
C30 O6 H6 109.5
C8 N1 C9 108.83(12)
C8 N1 C18 111.79(13)
C9 N1 C18 111.24(12)
C8 N1 H1 108.3
C9 N1 H1 108.3
C18 N1 H1 108.3
C11 N2 C10 116.10(13)
C11 N2 C19 114.73(13)
C10 N2 C19 109.15(13)
C20 C1 C2 121.3(3)
C20 C1 H1A 119.4
C2 C1 H1A 119.4
C3 C2 C1 119.4(4)
C3 C2 H2 120.3
C1 C2 H2 120.3
C2 C3 C4 120.7(3)
C2 C3 H3A 119.6
C4 C3 H3A 119.6
C3 C4 C21 119.9(3)
C3 C4 C5 122.01(18)
C21 C4 C5 118.0(3)
C24 C5 O1 125.1(2)
C24 C5 C4 121.8(2)
O1 C5 C4 113.19(19)
O1 C6 C7 106.01(14)
O1 C6 H6A 110.5
C7 C6 H6A 110.5
O1 C6 H6B 110.5
C7 C6 H6B 110.5
H6A C6 H6B 108.7
O3 C7 C8 110.83(14)
O3 C7 C6 112.21(14)
C8 C7 C6 109.48(14)
O3 C7 H7 108.1
C8 C7 H7 108.1
C6 C7 H7 108.1
N1 C8 C7 114.09(13)
N1 C8 H8A 108.7
C7 C8 H8A 108.7
N1 C8 H8B 108.7
C7 C8 H8B 108.7
H8A C8 H8B 107.6
N1 C9 C10 111.41(13)
N1 C9 H9A 109.3
C10 C9 H9A 109.3
N1 C9 H9B 109.3
C10 C9 H9B 109.3
H9A C9 H9B 108.0
N2 C10 C9 109.27(14)
N2 C10 H10A 109.8
C9 C10 H10A 109.8
N2 C10 H10B 109.8
C9 C10 H10B 109.8
H10A C10 H10B 108.3
C17 C11 C12 118.74(15)
C17 C11 N2 123.35(15)
C12 C11 N2 117.83(15)
O2 C12 C14 124.44(15)
O2 C12 C11 115.78(14)
C14 C12 C11 119.76(16)
O2 C13 H13A 109.5
O2 C13 H13B 109.5
H13A C13 H13B 109.5
O2 C13 H13C 109.5
H13A C13 H13C 109.5
H13B C13 H13C 109.5
C15 C14 C12 120.28(17)
C15 C14 H14 119.9
C12 C14 H14 119.9
C16 C15 C14 120.34(17)
C16 C15 H15 119.8
C14 C15 H15 119.8
C15 C16 C17 119.59(17)
C15 C16 H16 120.2
C17 C16 H16 120.2
C11 C17 C16 121.28(17)
C11 C17 H17 119.4
C16 C17 H17 119.4
N1 C18 C19 111.40(14)
N1 C18 H18A 109.3
C19 C18 H18A 109.3
N1 C18 H18B 109.3
C19 C18 H18B 109.3
H18A C18 H18B 108.0
N2 C19 C18 109.92(13)
N2 C19 H19A 109.7
C18 C19 H19A 109.7
N2 C19 H19B 109.7
C18 C19 H19B 109.7
H19A C19 H19B 108.2
C1 C20 C21 121.2(3)
C1 C20 H20 119.4
C21 C20 H20 119.4
C22 C21 C4 119.5(3)
C22 C21 C20 123.0(3)
C4 C21 C20 117.4(4)
C23 C22 C21 120.1(2)
C23 C22 H22 120.0
C21 C22 H22 120.0
C22 C23 C24 121.9(3)
C22 C23 H23 119.0
C24 C23 H23 119.0
C5 C24 C23 118.3(3)
C5 C24 H24 120.8
C23 C24 H24 120.8
O7 C25 O4 123.13(16)
O7 C25 C26 119.16(16)
O4 C25 C26 117.69(15)
C27 C26 C30 118.16(15)
C27 C26 C25 120.03(15)
C30 C26 C25 121.76(15)
C28 C27 C26 121.90(16)
C28 C27 H27 119.0
C26 C27 H27 119.0
C27 C28 C29 118.95(16)
C27 C28 H28 120.5
C29 C28 H28 120.5
O5 C29 C31 122.55(15)
O5 C29 C28 116.87(15)
C31 C29 C28 120.56(15)
O6 C30 C31 117.93(15)
O6 C30 C26 121.84(15)
C31 C30 C26 120.22(15)
C29 C31 C30 120.19(15)
C29 C31 H31 119.9
C30 C31 H31 119.9

loop_
_geom_bond_atom_site_label_1
_geom_bond_atom_site_label_2
_geom_bond_distance
O1 C5 1.369(2)
O1 C6 1.420(2)
O2 C12 1.363(2)
O2 C13 1.432(2)
O3 C7 1.425(2)
O3 H3 0.8200
O4 C25 1.282(2)
O5 C29 1.364(2)
O5 H5 0.8200
O6 C30 1.345(2)
O6 H6 0.8200
O7 C25 1.258(2)
N1 C8 1.491(2)
N1 C9 1.498(2)
N1 C18 1.500(2)
N1 H1 0.9800
N2 C11 1.426(2)
N2 C10 1.464(2)
N2 C19 1.465(2)
C1 C20 1.354(7)
C1 C2 1.402(6)
C1 H1A 0.9300
C2 C3 1.379(3)
C2 H2 0.9300
C3 C4 1.407(4)
C3 H3A 0.9300
C4 C21 1.423(3)
C4 C5 1.427(3)
C5 C24 1.361(3)
C6 C7 1.522(2)
C6 H6A 0.9700
C6 H6B 0.9700
C7 C8 1.521(2)
C7 H7 0.9800
C8 H8A 0.9700
C8 H8B 0.9700
C9 C10 1.511(2)
C9 H9A 0.9700
C9 H9B 0.9700
C10 H10A 0.9700
C10 H10B 0.9700
C11 C17 1.384(2)
C11 C12 1.418(2)
C12 C14 1.393(2)
C13 H13A 0.9600
C13 H13B 0.9600
C13 H13C 0.9600
C14 C15 1.393(3)
C14 H14 0.9300
C15 C16 1.380(3)
C15 H15 0.9300
C16 C17 1.400(3)
C16 H16 0.9300
C17 H17 0.9300
C18 C19 1.514(2)
C18 H18A 0.9700
C18 H18B 0.9700
C19 H19A 0.9700
C19 H19B 0.9700
C20 C21 1.428(6)
C20 H20 0.9300
C21 C22 1.408(5)
C22 C23 1.357(6)
C22 H22 0.9300
C23 C24 1.425(4)
C23 H23 0.9300
C24 H24 0.9300
C25 C26 1.490(2)
C26 C27 1.403(2)
C26 C30 1.404(2)
C27 C28 1.380(2)
C27 H27 0.9300
C28 C29 1.397(2)
C28 H28 0.9300
C29 C31 1.384(2)
C30 C31 1.395(2)
C31 H31 0.9300

loop_
_geom_torsion_atom_site_label_1
_geom_torsion_atom_site_label_2
_geom_torsion_atom_site_label_3
_geom_torsion_atom_site_label_4
_geom_torsion
C20 C1 C2 C3 1.1(6)
C1 C2 C3 C4 -3.0(5)
C2 C3 C4 C21 2.0(4)
C2 C3 C4 C5 -176.1(2)
C6 O1 C5 C24 0.7(3)
C6 O1 C5 C4 -179.51(16)
C3 C4 C5 C24 171.7(2)
C21 C4 C5 C24 -6.5(3)
C3 C4 C5 O1 -8.1(3)
C21 C4 C5 O1 173.75(17)
C5 O1 C6 C7 170.36(14)
O1 C6 C7 O3 59.42(18)
O1 C6 C7 C8 -64.07(17)
C9 N1 C8 C7 179.93(13)
C18 N1 C8 C7 56.66(18)
O3 C7 C8 N1 52.74(18)
C6 C7 C8 N1 177.03(13)
C8 N1 C9 C10 -175.21(13)
C18 N1 C9 C10 -51.61(17)
C11 N2 C10 C9 164.75(13)
C19 N2 C10 C9 -63.70(17)
N1 C9 C10 N2 58.15(17)
C10 N2 C11 C17 16.0(2)
C19 N2 C11 C17 -112.91(18)
C10 N2 C11 C12 -160.97(14)
C19 N2 C11 C12 70.14(18)
C13 O2 C12 C14 0.7(2)
C13 O2 C12 C11 178.78(14)
C17 C11 C12 O2 -177.70(15)
N2 C11 C12 O2 -0.6(2)
C17 C11 C12 C14 0.5(2)
N2 C11 C12 C14 177.61(14)
O2 C12 C14 C15 178.27(15)
C11 C12 C14 C15 0.2(2)
C12 C14 C15 C16 -0.5(3)
C14 C15 C16 C17 0.0(3)
C12 C11 C17 C16 -1.0(3)
N2 C11 C17 C16 -177.95(16)
C15 C16 C17 C11 0.8(3)
C8 N1 C18 C19 172.53(13)
C9 N1 C18 C19 50.63(18)
C11 N2 C19 C18 -164.66(13)
C10 N2 C19 C18 63.07(17)
N1 C18 C19 N2 -56.49(17)
C2 C1 C20 C21 1.8(6)
C3 C4 C21 C22 -175.5(2)
C5 C4 C21 C22 2.6(3)
C3 C4 C21 C20 0.9(3)
C5 C4 C21 C20 179.0(2)
C1 C20 C21 C22 173.5(3)
C1 C20 C21 C4 -2.8(4)
C4 C21 C22 C23 2.7(3)
C20 C21 C22 C23 -173.5(2)
C21 C22 C23 C24 -4.5(4)
O1 C5 C24 C23 -175.43(18)
C4 C5 C24 C23 4.8(3)
C22 C23 C24 C5 0.8(3)
O7 C25 C26 C27 -2.6(2)
O4 C25 C26 C27 175.89(15)
O7 C25 C26 C30 -179.91(16)
O4 C25 C26 C30 -1.4(2)
C30 C26 C27 C28 1.1(2)
C25 C26 C27 C28 -176.29(16)
C26 C27 C28 C29 -0.4(3)
C27 C28 C29 O5 -179.28(15)
C27 C28 C29 C31 -0.7(2)
C27 C26 C30 O6 178.58(15)
C25 C26 C30 O6 -4.1(2)
C27 C26 C30 C31 -0.7(2)
C25 C26 C30 C31 176.66(15)
O5 C29 C31 C30 179.61(15)
C28 C29 C31 C30 1.1(2)
O6 C30 C31 C29 -179.68(15)
C26 C30 C31 C29 -0.4(2)
